data_4132447
loop_
_publ_author_name
'Zou, Yike'
'Li, Xiangqin'
'Yang, Yun'
'Berritt, Simon'
'Melvin, Jason'
'Gonzales, Stephen'
'Spafford, Matthew'
'Smith, 3rd, Amos B'

_publ_section_title
;
 Total Synthesis of (-)-Nodulisporic Acids D, C, and B: Evolution of a
 Unified Synthetic Strategy.
;
_journal_issue 30
_journal_name_full 'Journal of the American Chemical Society'
_journal_page_first 9502
_journal_page_last 9511
_journal_paper_doi 10.1021/jacs.8b04053
_journal_volume 140
_journal_year 2018
_chemical_formula_moiety 'C21 H27 Cl I N O4'
_chemical_formula_sum 'C21 H27 Cl I N O4'
_chemical_formula_weight 519.78
_space_group_crystal_system triclinic
_space_group_IT_number 2
_space_group_name_Hall '-P 1'
_space_group_name_H-M_alt 'P -1'
_atom_sites_solution_hydrogens mixed
_atom_sites_solution_primary dual
_audit_creation_date 2017-06-01
_audit_creation_method
;
Olex2 1.2
(compiled 2016.09.09 svn.r3337 for OlexSys, GUI svn.r5227)
;
_cell_angle_alpha 87.487(3)
_cell_angle_beta 79.010(3)
_cell_angle_gamma 73.201(3)
_cell_formula_units_Z 2
_cell_length_a 6.9976(10)
_cell_length_b 11.0632(16)
_cell_length_c 15.736(2)
_cell_measurement_reflns_used 9501
_cell_measurement_temperature 100
_cell_measurement_theta_max 27.51
_cell_measurement_theta_min 3.10
_cell_volume 1144.8(3)
_computing_data_collection 'Bruker APEX3 v2016.1-0'
_computing_data_reduction 'Bruker SAINT v8.37A'
_computing_publication_material 'Olex2 (Dolomanov et al., 2009)'
_computing_structure_refinement 'XL (Sheldrick, 2008)'
_computing_structure_solution 'XT (Sheldrick, 2015)'
_diffrn_ambient_temperature 100
_diffrn_measured_fraction_theta_full 0.996
_diffrn_measured_fraction_theta_max 0.993
_diffrn_measurement_device 'CMOS area detector'
_diffrn_measurement_device_type 'Bruker D8QUEST'
_diffrn_measurement_method '\w and \f scans'
_diffrn_radiation_monochromator graphite
_diffrn_radiation_type MoK\a
_diffrn_radiation_wavelength 0.71073
_diffrn_reflns_av_R_equivalents 0.0471
_diffrn_reflns_av_unetI/netI 0.0210
_diffrn_reflns_Laue_measured_fraction_full 0.996
_diffrn_reflns_Laue_measured_fraction_max 0.993
_diffrn_reflns_limit_h_max 9
_diffrn_reflns_limit_h_min -8
_diffrn_reflns_limit_k_max 14
_diffrn_reflns_limit_k_min -14
_diffrn_reflns_limit_l_max 20
_diffrn_reflns_limit_l_min 0
_diffrn_reflns_number 90517
_diffrn_reflns_point_group_measured_fraction_full 0.996
_diffrn_reflns_point_group_measured_fraction_max 0.993
_diffrn_reflns_theta_full 25.242
_diffrn_reflns_theta_max 27.508
_diffrn_reflns_theta_min 3.095
_diffrn_source 'sealed tube'
_exptl_absorpt_coefficient_mu 1.540
_exptl_absorpt_correction_T_max 0.745554
_exptl_absorpt_correction_T_min 0.603024
_exptl_absorpt_correction_type multi-scan
_exptl_absorpt_process_details 'SADABS v2014/5'
_exptl_crystal_colour colourless
_exptl_crystal_density_diffrn 1.508
_exptl_crystal_description irregular
_exptl_crystal_F_000 524
_exptl_crystal_size_max 0.20
_exptl_crystal_size_mid 0.13
_exptl_crystal_size_min 0.13
_refine_diff_density_max 1.121
_refine_diff_density_min -0.923
_refine_diff_density_rms 0.115
_refine_ls_extinction_method none
_refine_ls_goodness_of_fit_ref 1.148
_refine_ls_hydrogen_treatment mixed
_refine_ls_matrix_type full
_refine_ls_number_parameters 264
_refine_ls_number_reflns 5223
_refine_ls_number_restraints 0
_refine_ls_restrained_S_all 1.148
_refine_ls_R_factor_all 0.0388
_refine_ls_R_factor_gt 0.0352
_refine_ls_shift/su_max 0.002
_refine_ls_shift/su_mean 0.000
_refine_ls_structure_factor_coef Fsqd
_refine_ls_weighting_details 'w=1/[\s^2^(Fo^2^)+(0.0389P)^2^+2.7358P] where P=(Fo^2^+2Fc^2^)/3'
_refine_ls_weighting_scheme calc
_refine_ls_wR_factor_gt 0.0896
_refine_ls_wR_factor_ref 0.0920
_reflns_number_gt 4857
_reflns_number_total 5223
_reflns_threshold_expression 'I > 2\s(I)'
_cod_data_source_file ja8b04053_si_004.cif
_cod_data_source_block 1453
_cod_original_cell_volume 1144.7(3)
_cod_database_code 4132447

loop_
_space_group_symop_operation_xyz
'x, y, z'
'-x, -y, -z'

loop_
_atom_site_label
_atom_site_type_symbol
_atom_site_fract_x
_atom_site_fract_y
_atom_site_fract_z
_atom_site_U_iso_or_equiv
_atom_site_adp_type
_atom_site_occupancy
_atom_site_site_symmetry_order
_atom_site_calc_flag
_atom_site_refinement_flags_posn
I1 I 1.06425(3) 0.45293(2) 0.87155(2) 0.02443(8) Uani 1 1 d .
Cl1 Cl 1.36872(11) 0.34277(7) 0.51403(5) 0.02297(15) Uani 1 1 d .
O1 O 0.3159(3) 0.7579(2) 0.83686(14) 0.0213(4) Uani 1 1 d .
O2 O 0.6944(3) 0.9533(2) 0.87831(15) 0.0232(4) Uani 1 1 d .
O3 O 1.0348(4) 0.8248(2) 0.48554(16) 0.0372(6) Uani 1 1 d .
O4 O 1.1988(4) 0.7168(2) 0.36042(14) 0.0241(5) Uani 1 1 d .
N1 N 1.1666(4) 0.6093(2) 0.47976(16) 0.0194(5) Uani 1 1 d .
H1 H 1.249(6) 0.552(4) 0.443(3) 0.023(9) Uiso 1 1 d .
C1 C 0.5064(4) 0.7301(3) 0.77568(19) 0.0191(6) Uani 1 1 d .
C2 C 0.6681(5) 0.7739(3) 0.80830(19) 0.0182(5) Uani 1 1 d .
C3 C 0.5936(5) 0.8826(3) 0.87228(19) 0.0192(6) Uani 1 1 d .
C4 C 0.3877(5) 0.8981(3) 0.9289(2) 0.0251(6) Uani 1 1 d .
H4a H 0.2905 0.9710 0.9099 0.033 Uiso 1 1 calc R
H4b H 0.3955 0.9139 0.9881 0.033 Uiso 1 1 calc R
C5 C 0.3126(5) 0.7825(3) 0.9263(2) 0.0213(6) Uani 1 1 d .
C6 C 0.5690(5) 0.5886(3) 0.7543(2) 0.0247(6) Uani 1 1 d .
H6a H 0.4574 0.5670 0.7381 0.037 Uiso 1 1 calc GR
H6b H 0.6059 0.5412 0.8042 0.037 Uiso 1 1 calc GR
H6c H 0.6830 0.5691 0.7072 0.037 Uiso 1 1 calc GR
C7 C 0.4546(5) 0.8067(3) 0.6954(2) 0.0246(6) Uani 1 1 d .
H7a H 0.5721 0.7880 0.6499 0.037 Uiso 1 1 calc GR
H7b H 0.4133 0.8952 0.7094 0.037 Uiso 1 1 calc GR
H7c H 0.3459 0.7849 0.6766 0.037 Uiso 1 1 calc GR
C8 C 0.8702(5) 0.7314(3) 0.78439(18) 0.0191(6) Uani 1 1 d .
H8 H 0.9443 0.7695 0.8121 0.025 Uiso 1 1 calc R
C9 C 0.9922(4) 0.6319(3) 0.71967(19) 0.0181(5) Uani 1 1 d .
C10 C 1.0909(4) 0.5091(3) 0.74154(19) 0.0184(5) Uani 1 1 d .
C11 C 1.2050(4) 0.4206(3) 0.6784(2) 0.0195(6) Uani 1 1 d .
H11 H 1.2662 0.3382 0.6935 0.026 Uiso 1 1 calc R
C12 C 1.2269(4) 0.4559(3) 0.59257(19) 0.0177(5) Uani 1 1 d .
C13 C 1.1369(4) 0.5793(3) 0.56727(19) 0.0183(5) Uani 1 1 d .
C14 C 1.0190(4) 0.6656(3) 0.63249(19) 0.0191(6) Uani 1 1 d .
H14 H 0.9566 0.7478 0.6175 0.025 Uiso 1 1 calc R
C15 C 1.1232(5) 0.7286(3) 0.4456(2) 0.0227(6) Uani 1 1 d .
C16 C 1.1834(5) 0.8302(3) 0.3057(2) 0.0254(6) Uani 1 1 d .
C17 C 1.2944(6) 0.9144(3) 0.3366(2) 0.0312(7) Uani 1 1 d .
H17a H 1.4302 0.8656 0.3404 0.047 Uiso 1 1 calc GR
H17b H 1.2238 0.9492 0.3926 0.047 Uiso 1 1 calc GR
H17c H 1.2990 0.9818 0.2964 0.047 Uiso 1 1 calc GR
C18 C 0.9655(6) 0.8994(4) 0.3037(3) 0.0409(9) Uani 1 1 d .
H18a H 0.9596 0.9660 0.2622 0.061 Uiso 1 1 calc GR
H18b H 0.8988 0.9346 0.3600 0.061 Uiso 1 1 calc GR
H18c H 0.8987 0.8417 0.2875 0.061 Uiso 1 1 calc GR
C19 C 1.2931(6) 0.7722(3) 0.2176(2) 0.0293(7) Uani 1 1 d .
H19a H 1.2242 0.7166 0.2004 0.044 Uiso 1 1 calc GR
H19b H 1.4303 0.7255 0.2210 0.044 Uiso 1 1 calc GR
H19c H 1.2942 0.8380 0.1758 0.044 Uiso 1 1 calc GR
C20 C 0.4389(5) 0.6678(3) 0.9686(2) 0.0263(7) Uani 1 1 d .
H20a H 0.3879 0.5969 0.9643 0.039 Uiso 1 1 calc GR
H20b H 0.4297 0.6865 1.0285 0.039 Uiso 1 1 calc GR
H20c H 0.5782 0.6479 0.9397 0.039 Uiso 1 1 calc GR
C21 C 0.0912(5) 0.8124(3) 0.9698(2) 0.0257(6) Uani 1 1 d .
H21a H 0.0120 0.8820 0.9412 0.039 Uiso 1 1 calc GR
H21b H 0.0774 0.8343 1.0294 0.039 Uiso 1 1 calc GR
H21c H 0.0439 0.7398 0.9662 0.039 Uiso 1 1 calc GR

loop_
_atom_site_aniso_label
_atom_site_aniso_U_11
_atom_site_aniso_U_22
_atom_site_aniso_U_33
_atom_site_aniso_U_23
_atom_site_aniso_U_13
_atom_site_aniso_U_12
I1 0.02930(12) 0.02605(12) 0.01754(11) 0.00199(7) -0.00424(8) -0.00760(8)
Cl1 0.0248(4) 0.0220(3) 0.0202(3) -0.0052(3) -0.0038(3) -0.0033(3)
O1 0.0201(10) 0.0290(11) 0.0164(10) -0.0051(8) -0.0032(8) -0.0091(9)
O2 0.0287(11) 0.0212(10) 0.0235(11) -0.0035(8) -0.0068(9) -0.0112(9)
O3 0.0537(17) 0.0227(12) 0.0247(12) 0.0001(10) 0.0077(11) -0.0043(11)
O4 0.0329(12) 0.0208(10) 0.0171(10) -0.0004(8) -0.0014(9) -0.0073(9)
N1 0.0231(13) 0.0207(12) 0.0151(12) -0.0027(9) -0.0023(10) -0.0077(10)
C1 0.0182(13) 0.0200(13) 0.0194(14) -0.0060(11) -0.0020(11) -0.0058(11)
C2 0.0238(14) 0.0178(13) 0.0158(13) -0.0010(10) -0.0067(11) -0.0083(11)
C3 0.0228(14) 0.0188(13) 0.0167(13) 0.0003(11) -0.0063(11) -0.0053(11)
C4 0.0275(16) 0.0261(15) 0.0220(15) -0.0083(12) -0.0032(12) -0.0079(12)
C5 0.0209(14) 0.0263(15) 0.0175(14) -0.0030(11) -0.0048(11) -0.0067(12)
C6 0.0214(15) 0.0223(14) 0.0328(17) -0.0101(12) -0.0042(13) -0.0089(12)
C7 0.0223(15) 0.0340(17) 0.0184(14) -0.0022(12) -0.0065(12) -0.0076(13)
C8 0.0248(15) 0.0211(13) 0.0145(13) -0.0013(11) -0.0052(11) -0.0102(11)
C9 0.0159(13) 0.0220(14) 0.0188(14) -0.0016(11) -0.0024(11) -0.0096(11)
C10 0.0211(14) 0.0227(14) 0.0154(13) 0.0002(11) -0.0059(11) -0.0107(11)
C11 0.0206(14) 0.0188(13) 0.0218(14) 0.0001(11) -0.0082(11) -0.0071(11)
C12 0.0182(13) 0.0187(13) 0.0174(13) -0.0039(10) -0.0027(11) -0.0068(10)
C13 0.0175(13) 0.0226(14) 0.0177(13) -0.0007(11) -0.0045(11) -0.0090(11)
C14 0.0188(14) 0.0200(13) 0.0203(14) -0.0004(11) -0.0063(11) -0.0067(11)
C15 0.0240(15) 0.0257(15) 0.0188(14) 0.0009(12) -0.0014(12) -0.0095(12)
C16 0.0349(18) 0.0216(14) 0.0194(15) 0.0026(12) -0.0042(13) -0.0084(13)
C17 0.046(2) 0.0284(16) 0.0247(16) 0.0023(13) -0.0073(15) -0.0183(15)
C18 0.036(2) 0.038(2) 0.048(2) 0.0149(18) -0.0101(17) -0.0087(16)
C19 0.044(2) 0.0260(16) 0.0196(15) 0.0013(12) -0.0071(14) -0.0127(14)
C20 0.0243(16) 0.0303(16) 0.0228(15) 0.0038(13) -0.0042(12) -0.0062(13)
C21 0.0237(15) 0.0337(17) 0.0199(15) -0.0039(12) -0.0028(12) -0.0086(13)

loop_
_atom_type_symbol
_atom_type_description
_atom_type_scat_dispersion_real
_atom_type_scat_dispersion_imag
_atom_type_scat_source
C C 0.0033 0.0016 'International Tables Vol C Tables 4.2.6.8 and 6.1.1.4'
H H 0.0000 0.0000 'International Tables Vol C Tables 4.2.6.8 and 6.1.1.4'
N N 0.0061 0.0033 'International Tables Vol C Tables 4.2.6.8 and 6.1.1.4'
O O 0.0106 0.0060 'International Tables Vol C Tables 4.2.6.8 and 6.1.1.4'
Cl Cl 0.1484 0.1585 'International Tables Vol C Tables 4.2.6.8 and 6.1.1.4'
I I -0.4742 1.8119 'International Tables Vol C Tables 4.2.6.8 and 6.1.1.4'

loop_
_geom_angle_atom_site_label_1
_geom_angle_atom_site_label_2
_geom_angle_atom_site_label_3
_geom_angle
C5 O1 C1 119.6(2)
C15 O4 C16 120.3(2)
C13 N1 H1 118(3)
C15 N1 H1 113(3)
C15 N1 C13 126.3(3)
O1 C1 C2 112.5(2)
O1 C1 C6 107.1(2)
O1 C1 C7 104.5(2)
C2 C1 C6 114.2(2)
C2 C1 C7 108.3(2)
C6 C1 C7 109.8(3)
C3 C2 C1 116.9(3)
C8 C2 C1 128.1(3)
C8 C2 C3 115.0(3)
O2 C3 C2 121.7(3)
O2 C3 C4 121.8(3)
C2 C3 C4 116.5(3)
C3 C4 C5 112.5(3)
O1 C5 C4 107.1(2)
O1 C5 C20 111.7(3)
O1 C5 C21 105.2(2)
C4 C5 C20 112.5(3)
C21 C5 C4 110.0(3)
C21 C5 C20 109.9(3)
C2 C8 C9 128.8(3)
C10 C9 C8 123.6(3)
C10 C9 C14 118.5(3)
C14 C9 C8 117.8(3)
C9 C10 I1 120.6(2)
C11 C10 I1 118.3(2)
C11 C10 C9 121.1(3)
C12 C11 C10 119.3(3)
C11 C12 Cl1 118.6(2)
C11 C12 C13 122.0(3)
C13 C12 Cl1 119.5(2)
N1 C13 C12 119.2(3)
N1 C13 C14 123.6(3)
C14 C13 C12 117.3(3)
C13 C14 C9 121.9(3)
O3 C15 O4 126.9(3)
O3 C15 N1 125.7(3)
O4 C15 N1 107.3(3)
O4 C16 C17 110.1(3)
O4 C16 C18 111.0(3)
O4 C16 C19 101.6(2)
C18 C16 C17 112.1(3)
C18 C16 C19 110.9(3)
C19 C16 C17 110.8(3)

loop_
_geom_bond_atom_site_label_1
_geom_bond_atom_site_label_2
_geom_bond_distance
I1 C10 2.101(3)
Cl1 C12 1.740(3)
O1 C1 1.449(4)
O1 C5 1.440(4)
O2 C3 1.212(4)
O3 C15 1.200(4)
O4 C15 1.341(4)
O4 C16 1.480(4)
N1 H1 0.87(4)
N1 C13 1.393(4)
N1 C15 1.375(4)
C1 C2 1.530(4)
C1 C6 1.532(4)
C1 C7 1.533(4)
C2 C3 1.508(4)
C2 C8 1.338(4)
C3 C4 1.509(4)
C4 C5 1.521(4)
C5 C20 1.529(4)
C5 C21 1.516(4)
C8 C9 1.484(4)
C9 C10 1.396(4)
C9 C14 1.398(4)
C10 C11 1.384(4)
C11 C12 1.382(4)
C12 C13 1.404(4)
C13 C14 1.397(4)
C16 C17 1.520(5)
C16 C18 1.501(5)
C16 C19 1.519(5)
